data_1573393
_journal_paper_doi 10.1039/D4NJ04219K
_chemical_formula_moiety 'C7 H4 N6 O5, C2 H3 N'
_chemical_formula_sum 'C9 H7 N7 O5'
_chemical_formula_weight 293.22
_space_group_crystal_system monoclinic
_space_group_IT_number 14
_space_group_name_Hall '-P 2ybc'
_space_group_name_H-M_alt 'P 1 21/c 1'
_atom_sites_solution_hydrogens geom
_audit_creation_date 2024-11-09
_audit_creation_method
;
Olex2 1.2
(compiled 2018.05.29 svn.r3508 for OlexSys, GUI svn.r5506)
;
_audit_update_record
;
2024-11-14 deposited with the CCDC.	2024-11-21 downloaded from the CCDC.
;
_cell_angle_alpha 90
_cell_angle_beta 97.049(8)
_cell_angle_gamma 90
_cell_formula_units_Z 4
_cell_length_a 10.556(2)
_cell_length_b 5.7279(12)
_cell_length_c 21.606(5)
_cell_measurement_reflns_used 1960
_cell_measurement_temperature 296
_cell_measurement_theta_max 25.494
_cell_measurement_theta_min 3.801
_cell_volume 1296.5(5)
_computing_cell_refinement 'SAINT V8.40A (?, 2016)'
_computing_data_collection 'Bruker SMART APEX II diffractometer'
_computing_data_reduction 'SAINT V8.40A (?, 2016)'
_computing_molecular_graphics 'Olex2 (Dolomanov et al., 2009)'
_computing_publication_material 'Olex2 (Dolomanov et al., 2009)'
_computing_structure_refinement 'ShelXL (Sheldrick, 2015)'
_computing_structure_solution 'ShelXT (Sheldrick, 2015)'
_diffrn_ambient_temperature 296.0
_diffrn_measured_fraction_theta_full 0.993
_diffrn_measured_fraction_theta_max 0.993
_diffrn_measurement_device_type 'Bruker APEX-II CCD'
_diffrn_measurement_method '\f and \w scans'
_diffrn_radiation_type MoK\a
_diffrn_radiation_wavelength 0.71073
_diffrn_reflns_av_R_equivalents 0.0781
_diffrn_reflns_av_unetI/netI 0.0721
_diffrn_reflns_Laue_measured_fraction_full 0.993
_diffrn_reflns_Laue_measured_fraction_max 0.993
_diffrn_reflns_limit_h_max 13
_diffrn_reflns_limit_h_min -13
_diffrn_reflns_limit_k_max 7
_diffrn_reflns_limit_k_min -6
_diffrn_reflns_limit_l_max 26
_diffrn_reflns_limit_l_min -26
_diffrn_reflns_number 9440
_diffrn_reflns_point_group_measured_fraction_full 0.993
_diffrn_reflns_point_group_measured_fraction_max 0.993
_diffrn_reflns_theta_full 25.242
_diffrn_reflns_theta_max 26.372
_diffrn_reflns_theta_min 3.682
_diffrn_standards_number 0
_exptl_absorpt_coefficient_mu 0.126
_exptl_absorpt_correction_T_max 0.7454
_exptl_absorpt_correction_T_min 0.4918
_exptl_crystal_colour 'clear light yellow'
_exptl_crystal_colour_lustre clear
_exptl_crystal_colour_modifier light
_exptl_crystal_colour_primary yellow
_exptl_crystal_density_diffrn 1.502
_exptl_crystal_description needle
_exptl_crystal_F_000 600
_exptl_crystal_size_max 0.12
_exptl_crystal_size_mid 0.09
_exptl_crystal_size_min 0.01
_refine_diff_density_max 0.192
_refine_diff_density_min -0.227
_refine_diff_density_rms 0.044
_refine_ls_extinction_method none
_refine_ls_goodness_of_fit_ref 1.018
_refine_ls_hydrogen_treatment constr
_refine_ls_matrix_type full
_refine_ls_number_parameters 191
_refine_ls_number_reflns 2627
_refine_ls_number_restraints 0
_refine_ls_restrained_S_all 1.018
_refine_ls_R_factor_all 0.1126
_refine_ls_R_factor_gt 0.0565
_refine_ls_shift/su_max 0.001
_refine_ls_shift/su_mean 0.000
_refine_ls_structure_factor_coef Fsqd
_refine_ls_weighting_details
;
 w=1/[\s^2^(Fo^2^)+(0.0645P)^2^+0.1915P]
 where P=(Fo^2^+2Fc^2^)/3
;
_refine_ls_weighting_scheme calc
_refine_ls_wR_factor_gt 0.1249
_refine_ls_wR_factor_ref 0.1587
_reflns_Friedel_coverage 0.000
_reflns_number_gt 1490
_reflns_number_total 2627
_reflns_threshold_expression 'I > 2\s(I)'
_cod_data_source_file d4nj04219k2.cif
_cod_data_source_block mo_20231842_0m
_cod_database_code 1573393
_shelxl_version_number 2013-2
_shelx_space_group_comment
;
The symmetry employed for this shelxl refinement is uniquely defined
by the following loop, which should always be used as a source of
symmetry information in preference to the above space-group names.
They are only intended as comments.
;
_shelx_estimated_absorpt_t_max 0.999
_shelx_estimated_absorpt_t_min 0.985
_olex2_refinement_description
;
1. Fixed Uiso
 At 1.2 times of:
  All C(H) groups, All N(H,H) groups
 At 1.5 times of:
  All C(H,H,H) groups
2.a Aromatic/amide H refined with riding coordinates:
 C7(H7), C5(H5)
2.b X=CH2 refined with riding coordinates:
 N1(H1a,H1b)
2.c Idealised Me refined as rotating group:
 C00L(H00a,H00b,H00c)
;
_olex2_submission_special_instructions 'No special instructions were received'

loop_
_space_group_symop_operation_xyz
'x, y, z'
'-x, y+1/2, -z+1/2'
'-x, -y, -z'
'x, -y-1/2, z-1/2'

loop_
_atom_site_label
_atom_site_type_symbol
_atom_site_fract_x
_atom_site_fract_y
_atom_site_fract_z
_atom_site_U_iso_or_equiv
_atom_site_adp_type
_atom_site_occupancy
_atom_site_site_symmetry_order
_atom_site_calc_flag
_atom_site_refinement_flags_posn
_atom_site_refinement_flags_adp
_atom_site_refinement_flags_occupancy
_atom_site_disorder_assembly
_atom_site_disorder_group
O5 O 0.21108(17) 1.1057(3) 0.44405(8) 0.0635(5) Uani 1 1 d . . . . .
O1 O 0.5474(2) -0.0301(3) 0.31647(10) 0.0738(6) Uani 1 1 d . . . . .
N4 N 0.19609(18) 0.7952(4) 0.38412(9) 0.0504(5) Uani 1 1 d . . . . .
N3 N 0.2635(2) 0.9276(4) 0.42529(9) 0.0495(5) Uani 1 1 d . . . . .
N2 N 0.38662(19) 0.8992(4) 0.44984(9) 0.0514(5) Uani 1 1 d . . . . .
O4 O -0.01485(19) 0.5174(4) 0.33383(11) 0.0829(7) Uani 1 1 d . . . . .
N1 N 0.56966(19) 0.6945(4) 0.45581(9) 0.0562(6) Uani 1 1 d . . . . .
H1A H 0.6024 0.7964 0.4823 0.067 Uiso 1 1 calc R . . . .
H1B H 0.6151 0.5795 0.4455 0.067 Uiso 1 1 calc R . . . .
O3 O 0.0331(2) 0.5209(4) 0.23942(11) 0.0902(7) Uani 1 1 d . . . . .
N6 N 0.4407(3) 0.0243(4) 0.29249(11) 0.0598(6) Uani 1 1 d . . . . .
N5 N 0.0606(2) 0.5047(4) 0.29594(13) 0.0640(6) Uani 1 1 d . . . . .
O2 O 0.3804(2) -0.0837(4) 0.25032(11) 0.0886(7) Uani 1 1 d . . . . .
C3 C 0.2598(2) 0.6061(4) 0.36466(10) 0.0436(6) Uani 1 1 d . . . . .
C2 C 0.3884(2) 0.5546(4) 0.38581(10) 0.0431(6) Uani 1 1 d . . . . .
C1 C 0.4496(2) 0.7144(4) 0.43092(10) 0.0462(6) Uani 1 1 d . . . . .
C7 C 0.4472(2) 0.3611(4) 0.36186(11) 0.0472(6) Uani 1 1 d . . . . .
H7 H 0.5313 0.3236 0.3764 0.057 Uiso 1 1 calc R . . . .
C5 C 0.2536(2) 0.2765(4) 0.29400(11) 0.0513(6) Uani 1 1 d . . . . .
H5 H 0.2103 0.1857 0.2625 0.062 Uiso 1 1 calc R . . . .
C4 C 0.1952(2) 0.4599(4) 0.31882(11) 0.0479(6) Uani 1 1 d . . . . .
C6 C 0.3798(2) 0.2287(4) 0.31705(11) 0.0470(6) Uani 1 1 d . . . . .
N00J N 0.2458(3) 0.6810(6) 0.56454(14) 0.0985(10) Uani 1 1 d . . . . .
C00K C 0.1874(3) 0.8333(7) 0.57661(15) 0.0771(9) Uani 1 1 d . . . . .
C00L C 0.1153(3) 1.0345(7) 0.59189(19) 0.1084(13) Uani 1 1 d . . . . .
H00A H 0.1268 1.1588 0.5633 0.163 Uiso 1 1 calc GR . . . .
H00B H 0.1446 1.0840 0.6336 0.163 Uiso 1 1 calc GR . . . .
H00C H 0.0264 0.9945 0.5889 0.163 Uiso 1 1 calc GR . . . .

loop_
_atom_site_aniso_label
_atom_site_aniso_U_11
_atom_site_aniso_U_22
_atom_site_aniso_U_33
_atom_site_aniso_U_23
_atom_site_aniso_U_13
_atom_site_aniso_U_12
O5 0.0681(12) 0.0558(12) 0.0668(12) -0.0159(9) 0.0089(9) 0.0138(9)
O1 0.0819(14) 0.0629(14) 0.0811(14) 0.0031(10) 0.0274(12) 0.0224(11)
N4 0.0532(12) 0.0492(13) 0.0478(12) -0.0057(10) 0.0015(10) 0.0023(10)
N3 0.0560(13) 0.0473(13) 0.0462(12) -0.0036(10) 0.0100(10) 0.0043(10)
N2 0.0509(13) 0.0547(13) 0.0481(12) -0.0078(10) 0.0045(10) 0.0036(10)
O4 0.0549(12) 0.0978(18) 0.0966(16) -0.0188(13) 0.0117(12) 0.0011(11)
N1 0.0516(13) 0.0577(14) 0.0584(13) -0.0103(11) 0.0028(10) 0.0017(10)
O3 0.1000(17) 0.0944(18) 0.0683(14) -0.0061(12) -0.0217(12) 0.0211(13)
N6 0.0730(16) 0.0481(14) 0.0639(15) -0.0042(12) 0.0305(13) -0.0001(13)
N5 0.0639(15) 0.0560(14) 0.0689(16) -0.0125(12) -0.0042(13) 0.0022(12)
O2 0.0932(16) 0.0759(15) 0.1008(17) -0.0420(14) 0.0282(13) -0.0047(12)
C3 0.0514(14) 0.0409(14) 0.0396(13) 0.0010(10) 0.0101(11) 0.0030(11)
C2 0.0492(14) 0.0420(14) 0.0393(12) 0.0022(10) 0.0112(11) 0.0006(11)
C1 0.0503(14) 0.0486(15) 0.0409(13) 0.0023(11) 0.0106(11) 0.0002(12)
C7 0.0485(14) 0.0464(15) 0.0488(14) 0.0037(12) 0.0140(12) 0.0022(11)
C5 0.0630(16) 0.0480(15) 0.0439(14) -0.0051(11) 0.0099(12) -0.0056(13)
C4 0.0497(14) 0.0485(15) 0.0457(13) -0.0001(12) 0.0060(11) -0.0012(12)
C6 0.0579(15) 0.0382(14) 0.0478(14) -0.0017(11) 0.0189(12) -0.0001(12)
N00J 0.0807(19) 0.102(2) 0.115(2) 0.0012(19) 0.0235(17) 0.0251(18)
C00K 0.0565(18) 0.096(3) 0.081(2) 0.0015(19) 0.0168(16) 0.0107(18)
C00L 0.099(3) 0.114(3) 0.120(3) -0.016(2) 0.043(2) 0.027(2)

loop_
_atom_type_symbol
_atom_type_description
_atom_type_scat_dispersion_real
_atom_type_scat_dispersion_imag
_atom_type_scat_source
C C 0.0033 0.0016 'International Tables Vol C Tables 4.2.6.8 and 6.1.1.4'
H H 0.0000 0.0000 'International Tables Vol C Tables 4.2.6.8 and 6.1.1.4'
N N 0.0061 0.0033 'International Tables Vol C Tables 4.2.6.8 and 6.1.1.4'
O O 0.0106 0.0060 'International Tables Vol C Tables 4.2.6.8 and 6.1.1.4'

loop_
_geom_angle_atom_site_label_1
_geom_angle_atom_site_label_2
_geom_angle_atom_site_label_3
_geom_angle
_geom_angle_site_symmetry_1
_geom_angle_site_symmetry_3
_geom_angle_publ_flag
N3 N4 C3 114.82(19) . . ?
O5 N3 N4 117.8(2) . . ?
O5 N3 N2 114.4(2) . . ?
N4 N3 N2 127.8(2) . . ?
C1 N2 N3 117.7(2) . . ?
H1A N1 H1B 120.0 . . ?
C1 N1 H1A 120.0 . . ?
C1 N1 H1B 120.0 . . ?
O1 N6 C6 118.2(2) . . ?
O2 N6 O1 124.0(2) . . ?
O2 N6 C6 117.7(3) . . ?
O4 N5 O3 125.1(3) . . ?
O4 N5 C4 118.1(2) . . ?
O3 N5 C4 116.7(2) . . ?
N4 C3 C2 123.8(2) . . ?
N4 C3 C4 118.2(2) . . ?
C4 C3 C2 117.9(2) . . ?
C3 C2 C1 115.1(2) . . ?
C7 C2 C3 119.9(2) . . ?
C7 C2 C1 125.0(2) . . ?
N2 C1 C2 120.8(2) . . ?
N1 C1 N2 115.6(2) . . ?
N1 C1 C2 123.6(2) . . ?
C2 C7 H7 120.4 . . ?
C6 C7 C2 119.2(2) . . ?
C6 C7 H7 120.4 . . ?
C4 C5 H5 121.0 . . ?
C4 C5 C6 118.1(2) . . ?
C6 C5 H5 121.0 . . ?
C3 C4 N5 119.9(2) . . ?
C5 C4 N5 117.9(2) . . ?
C5 C4 C3 122.2(2) . . ?
C7 C6 N6 119.3(2) . . ?
C7 C6 C5 122.6(2) . . ?
C5 C6 N6 118.1(2) . . ?
N00J C00K C00L 178.3(4) . . ?
C00K C00L H00A 109.5 . . ?
C00K C00L H00B 109.5 . . ?
C00K C00L H00C 109.5 . . ?
H00A C00L H00B 109.5 . . ?
H00A C00L H00C 109.5 . . ?
H00B C00L H00C 109.5 . . ?

loop_
_geom_bond_atom_site_label_1
_geom_bond_atom_site_label_2
_geom_bond_distance
_geom_bond_site_symmetry_2
_geom_bond_publ_flag
O5 N3 1.252(2) . ?
O1 N6 1.221(3) . ?
N4 N3 1.311(3) . ?
N4 C3 1.368(3) . ?
N3 N2 1.352(3) . ?
N2 C1 1.341(3) . ?
O4 N5 1.212(3) . ?
N1 H1A 0.8600 . ?
N1 H1B 0.8600 . ?
N1 C1 1.319(3) . ?
O3 N5 1.224(3) . ?
N6 O2 1.215(3) . ?
N6 C6 1.466(3) . ?
N5 C4 1.469(3) . ?
C3 C2 1.409(3) . ?
C3 C4 1.408(3) . ?
C2 C1 1.432(3) . ?
C2 C7 1.400(3) . ?
C7 H7 0.9300 . ?
C7 C6 1.360(3) . ?
C5 H5 0.9300 . ?
C5 C4 1.361(3) . ?
C5 C6 1.391(3) . ?
N00J C00K 1.117(4) . ?
C00K C00L 1.442(5) . ?
C00L H00A 0.9600 . ?
C00L H00B 0.9600 . ?
C00L H00C 0.9600 . ?
